data_4509782
loop_
_publ_author_name
'Tzeng, Biing-Chiau'
'Chang, Tsung-Yi'

_publ_section_title
;
 Toward Copper(I)-Iodide-Based Coordination Architectures
 viaN,N&#x2032;-Bis(pyridylcarbonyl)-4,4&#x2032;-diaminodiphenyl Ether
 with Different Solvent Compositions
;
_journal_issue 12
_journal_name_full 'Crystal Growth &amp; Design'
_journal_page_first 5343
_journal_paper_doi 10.1021/cg900828v
_journal_volume 9
_journal_year 2009
_chemical_formula_moiety 'C16 H32 CU8 I4 N12 O4'
_chemical_formula_sum 'C16 H32 Cu8 I4 N12 O4'
_chemical_formula_weight 1472.46
_chemical_name_systematic
; 
 ? 
;
_space_group_IT_number 88
_symmetry_cell_setting tetragonal
_symmetry_space_group_name_Hall '-I 4ad'
_symmetry_space_group_name_H-M 'I 41/a :2'
_atom_sites_solution_hydrogens geom
_atom_sites_solution_primary direct
_atom_sites_solution_secondary difmap
_audit_creation_method SHELXL-97
_cell_angle_alpha 90.00
_cell_angle_beta 90.00
_cell_angle_gamma 90.00
_cell_formula_units_Z 4
_cell_length_a 17.2695(10)
_cell_length_b 17.2695(10)
_cell_length_c 19.002(2)
_cell_measurement_temperature 294(2)
_cell_measurement_theta_max 25.340
_cell_measurement_theta_min -25.340
_cell_volume 5667.1(8)
_computing_cell_refinement 'BRUKER SMART'
_computing_data_collection 'BRUKER SMART'
_computing_data_reduction 'BRUKER SAINT'
_computing_molecular_graphics Ortep-3
_computing_publication_material 'Wingx publication routines (Farrugia, 1999)'
_computing_structure_refinement 'SHELXL-97 (Sheldrick, 1997)'
_computing_structure_solution 'SHELXS-97 (Sheldrick, 1990)'
_diffrn_ambient_temperature 294(2)
_diffrn_measured_fraction_theta_full 1.000
_diffrn_measured_fraction_theta_max 1.000
_diffrn_measurement_device_type 'Bruker Smart Apex'
_diffrn_measurement_method 'phi-omega scan'
_diffrn_radiation_monochromator graphite
_diffrn_radiation_source 'fine-focus sealed tube'
_diffrn_radiation_type MoK\a
_diffrn_radiation_wavelength 0.71073
_diffrn_reflns_av_R_equivalents 0.0231
_diffrn_reflns_av_sigmaI/netI 0.0121
_diffrn_reflns_limit_h_max 20
_diffrn_reflns_limit_h_min -20
_diffrn_reflns_limit_k_max 20
_diffrn_reflns_limit_k_min -20
_diffrn_reflns_limit_l_max 22
_diffrn_reflns_limit_l_min -22
_diffrn_reflns_number 28239
_diffrn_reflns_theta_full 25.34
_diffrn_reflns_theta_max 25.34
_diffrn_reflns_theta_min 1.59
_diffrn_standards_decay_% 0
_exptl_absorpt_coefficient_mu 5.147
_exptl_absorpt_correction_T_max 0.662
_exptl_absorpt_correction_T_min 0.579
_exptl_absorpt_correction_type empirical
_exptl_absorpt_process_details SADABS
_exptl_crystal_colour brown
_exptl_crystal_density_diffrn 1.716
_exptl_crystal_density_method 'not measured'
_exptl_crystal_description rock
_exptl_crystal_F_000 2720
_exptl_crystal_size_max 0.11
_exptl_crystal_size_mid 0.09
_exptl_crystal_size_min 0.08
_refine_diff_density_max 1.063
_refine_diff_density_min -0.440
_refine_diff_density_rms 0.198
_refine_ls_extinction_method none
_refine_ls_goodness_of_fit_ref 1.100
_refine_ls_hydrogen_treatment mixed
_refine_ls_matrix_type full
_refine_ls_number_parameters 103
_refine_ls_number_reflns 2601
_refine_ls_number_restraints 0
_refine_ls_restrained_S_all 1.100
_refine_ls_R_factor_all 0.0442
_refine_ls_R_factor_gt 0.0384
_refine_ls_shift/su_max 0.001
_refine_ls_shift/su_mean 0.000
_refine_ls_structure_factor_coef Fsqd
_refine_ls_weighting_details 'calc w=1/[\s^2^(Fo^2^)+(0.0724P)^2^+10.7535P] where P=(Fo^2^+2Fc^2^)/3'
_refine_ls_weighting_scheme calc
_refine_ls_wR_factor_gt 0.1099
_refine_ls_wR_factor_ref 0.1166
_reflns_number_gt 2241
_reflns_number_total 2601
_reflns_threshold_expression >2sigma(I)
_cod_data_source_file cg900828vsup1.cif
_cod_data_source_block '[Cu8I4(dmtrz)4]n_RT'
_cod_depositor_comments
;
The following automatic conversions were performed:

'_symmetry_cell_setting' value 'Tetragonal' changed to 'tetragonal'
according to /home/saulius/struct/CIF-dictionaries/cif_core.dic
dictionary named 'cif_core.dic' version 2.4.2 from
2011-04-26.

'_exptl_absorpt_correction_type' value 'Empirical'
changed to 'empirical' according to
/home/saulius/struct/CIF-dictionaries/cif_core.dic dictionary named
'cif_core.dic' version 2.4.2 from 2011-04-26.

Automatic conversion script
Id: cif_fix_values 1891 2012-01-12 08:04:46Z andrius 
;
_cod_original_sg_symbol_H-M 'I 41/a'
_cod_database_code 4509782

loop_
_symmetry_equiv_pos_as_xyz
'x, y, z'
'-x+1/2, -y, z+1/2'
'-y+3/4, x+1/4, z+1/4'
'y+3/4, -x+3/4, z+3/4'
'x+1/2, y+1/2, z+1/2'
'-x+1, -y+1/2, z+1'
'-y+5/4, x+3/4, z+3/4'
'y+5/4, -x+5/4, z+5/4'
'-x, -y, -z'
'x-1/2, y, -z-1/2'
'y-3/4, -x-1/4, -z-1/4'
'-y-3/4, x-3/4, -z-3/4'
'-x+1/2, -y+1/2, -z+1/2'
'x, y+1/2, -z'
'y-1/4, -x+1/4, -z+1/4'
'-y-1/4, x-1/4, -z-1/4'

loop_
_atom_site_label
_atom_site_type_symbol
_atom_site_fract_x
_atom_site_fract_y
_atom_site_fract_z
_atom_site_U_iso_or_equiv
_atom_site_adp_type
_atom_site_occupancy
_atom_site_symmetry_multiplicity
_atom_site_calc_flag
_atom_site_refinement_flags
Cu1 Cu 1.01669(4) 0.82451(4) 0.43067(4) 0.0719(2) Uani 1 1 d .
Cu2 Cu 1.19679(4) 0.87822(5) 0.39652(4) 0.0760(3) Uani 1 1 d .
I1 I 0.871861(19) 0.793861(19) 0.451598(18) 0.05901(17) Uani 1 1 d .
O1 O 0.9896(5) 0.8657(5) 0.6792(4) 0.174(4) Uani 1 1 d .
N1 N 1.0717(2) 0.8981(2) 0.4939(2) 0.0563(9) Uani 1 1 d .
N2 N 1.1453(2) 0.9191(2) 0.4755(2) 0.0613(10) Uani 1 1 d .
N3 N 1.1157(3) 0.9816(2) 0.5724(2) 0.0613(10) Uani 1 1 d .
C1 C 1.1695(3) 0.9686(3) 0.5239(3) 0.0644(13) Uani 1 1 d .
C2 C 1.2489(4) 1.0056(5) 0.5223(5) 0.099(2) Uani 1 1 d .
H2A H 1.2780 0.9852 0.4834 0.148 Uiso 1 1 calc R
H2B H 1.2756 0.9946 0.5654 0.148 Uiso 1 1 calc R
H2C H 1.2436 1.0607 0.5169 0.148 Uiso 1 1 calc R
C3 C 1.0561(3) 0.9365(3) 0.5529(3) 0.0557(11) Uani 1 1 d .
C4 C 0.9819(4) 0.9289(3) 0.5918(3) 0.0695(14) Uani 1 1 d .
H4A H 0.9475 0.8958 0.5659 0.104 Uiso 1 1 calc R
H4B H 0.9587 0.9791 0.5972 0.104 Uiso 1 1 calc R
H4C H 0.9915 0.9069 0.6374 0.104 Uiso 1 1 calc R

loop_
_atom_site_aniso_label
_atom_site_aniso_U_11
_atom_site_aniso_U_22
_atom_site_aniso_U_33
_atom_site_aniso_U_23
_atom_site_aniso_U_13
_atom_site_aniso_U_12
Cu1 0.0752(5) 0.0692(4) 0.0713(5) -0.0194(3) 0.0072(3) -0.0162(3)
Cu2 0.0746(5) 0.0822(5) 0.0711(5) -0.0088(4) 0.0249(4) 0.0069(4)
I1 0.0581(2) 0.0594(2) 0.0595(3) -0.00351(14) 0.00201(14) 0.00024(13)
O1 0.171(7) 0.202(7) 0.148(6) 0.129(6) 0.088(5) 0.050(5)
N1 0.061(2) 0.054(2) 0.055(2) -0.0076(17) 0.0102(19) -0.0042(18)
N2 0.061(2) 0.057(2) 0.066(3) -0.011(2) 0.011(2) -0.0025(19)
N3 0.063(3) 0.059(2) 0.062(3) -0.0150(19) -0.004(2) 0.0028(19)
C1 0.062(3) 0.061(3) 0.071(3) -0.013(3) 0.000(3) 0.001(2)
C2 0.068(4) 0.100(5) 0.128(6) -0.035(5) 0.009(4) -0.015(4)
C3 0.065(3) 0.050(2) 0.053(3) -0.006(2) 0.004(2) 0.000(2)
C4 0.078(3) 0.070(3) 0.061(3) -0.012(3) 0.018(3) -0.005(3)

loop_
_atom_type_symbol
_atom_type_description
_atom_type_scat_dispersion_real
_atom_type_scat_dispersion_imag
_atom_type_scat_source
C C 0.0033 0.0016 'International Tables Vol C Tables 4.2.6.8 and 6.1.1.4'
H H 0.0000 0.0000 'International Tables Vol C Tables 4.2.6.8 and 6.1.1.4'
O O 0.0106 0.0060 'International Tables Vol C Tables 4.2.6.8 and 6.1.1.4'
N N 0.0061 0.0033 'International Tables Vol C Tables 4.2.6.8 and 6.1.1.4'
Cu Cu 0.3201 1.2651 'International Tables Vol C Tables 4.2.6.8 and 6.1.1.4'
I I -0.4742 1.8119 'International Tables Vol C Tables 4.2.6.8 and 6.1.1.4'

loop_
_geom_angle_atom_site_label_1
_geom_angle_atom_site_label_2
_geom_angle_atom_site_label_3
_geom_angle
_geom_angle_site_symmetry_1
_geom_angle_site_symmetry_3
N1 Cu1 I1 119.94(12) . .
N1 Cu1 Cu1 136.68(13) . 6_664
I1 Cu1 Cu1 65.73(3) . 6_664
N1 Cu1 I1 104.96(13) . 11_676
I1 Cu1 I1 112.24(3) . 11_676
Cu1 Cu1 I1 111.719(17) 6_664 11_676
N1 Cu1 Cu1 160.98(13) . 16_756
I1 Cu1 Cu1 60.20(2) . 16_756
Cu1 Cu1 Cu1 62.124(17) 6_664 16_756
I1 Cu1 Cu1 61.55(3) 11_676 16_756
N1 Cu1 Cu1 129.84(12) . 11_676
I1 Cu1 Cu1 110.08(3) . 11_676
Cu1 Cu1 Cu1 62.124(17) 6_664 11_676
I1 Cu1 Cu1 55.65(3) 11_676 11_676
Cu1 Cu1 Cu1 55.75(3) 16_756 11_676
N1 Cu1 I1 92.98(12) . 6_664
I1 Cu1 I1 119.15(3) . 6_664
Cu1 Cu1 I1 56.28(3) 6_664 6_664
I1 Cu1 I1 104.95(3) 11_676 6_664
Cu1 Cu1 I1 103.24(2) 16_756 6_664
Cu1 Cu1 I1 57.47(2) 11_676 6_664
N2 Cu2 N3 161.44(19) . 7_644
Cu1 I1 Cu1 64.15(3) . 16_756
Cu1 I1 Cu1 57.98(3) . 6_664
Cu1 I1 Cu1 60.98(3) 16_756 6_664
C3 N1 N2 105.8(4) . .
C3 N1 Cu1 137.0(4) . .
N2 N1 Cu1 117.3(3) . .
C1 N2 N1 106.6(4) . .
C1 N2 Cu2 130.4(4) . .
N1 N2 Cu2 122.9(3) . .
C1 N3 C3 104.3(4) . .
C1 N3 Cu2 123.3(4) . 8_464
C3 N3 Cu2 132.3(4) . 8_464
N2 C1 N3 111.8(5) . .
N2 C1 C2 123.0(5) . .
N3 C1 C2 125.2(5) . .
N1 C3 N3 111.5(5) . .
N1 C3 C4 123.3(5) . .
N3 C3 C4 125.2(4) . .

loop_
_geom_bond_atom_site_label_1
_geom_bond_atom_site_label_2
_geom_bond_distance
_geom_bond_site_symmetry_2
Cu1 N1 1.991(4) .
Cu1 I1 2.5873(8) .
Cu1 Cu1 2.6373(14) 6_664
Cu1 I1 2.7194(9) 11_676
Cu1 Cu1 2.8203(12) 16_756
Cu1 Cu1 2.8203(12) 11_676
Cu1 I1 2.8357(9) 6_664
Cu2 N2 1.882(4) .
Cu2 N3 1.887(4) 7_644
I1 Cu1 2.7194(9) 16_756
I1 Cu1 2.8357(9) 6_664
N1 C3 1.330(6) .
N1 N2 1.368(6) .
N2 C1 1.322(7) .
N3 C1 1.327(7) .
N3 C3 1.343(7) .
N3 Cu2 1.887(4) 8_464
C1 C2 1.514(8) .
C3 C4 1.485(8) .
